data_7119184
loop_
_publ_author_name
'Herdman, Christine A.'
'Strecker, Tracy E.'
'Tanpure, Rajendra P.'
'Chen, Zhi'
'Winters, Alex'
'Gerberich, Jeni'
'Liu, Li'
'Hamel, Ernest'
'Mason, Ralph P.'
'Chaplin, David J.'
'Trawick, Mary Lynn'
'Pinney, Kevin G.'

_publ_section_title
;
 Synthesis and biological evaluation of benzocyclooctene-based and
 indene-based anticancer agents that function as inhibitors of tubulin
 polymerization
;
_journal_issue 12
_journal_name_full 'Med. Chem. Commun.'
_journal_page_first 2418
_journal_paper_doi 10.1039/C6MD00459H
_journal_volume 7
_journal_year 2016
_chemical_formula_sum 'C23 H28 O5'
_chemical_formula_weight 384.45
_chemical_name_systematic
; 
 ? 
;
_space_group_crystal_system monoclinic
_space_group_IT_number 14
_space_group_name_Hall '-P 2ybc'
_space_group_name_H-M_alt 'P 1 21/c 1'
_symmetry_space_group_name_Hall '-P 2ybc'
_symmetry_space_group_name_H-M 'P 1 21/c 1'
_atom_sites_solution_hydrogens geom
_audit_creation_method SHELXL-2014
_audit_update_record
;
2015-01-29 deposited with the CCDC.
2016-09-20 downloaded from the CCDC.
;
_cell_angle_alpha 90
_cell_angle_beta 102.544(2)
_cell_angle_gamma 90
_cell_formula_units_Z 4
_cell_length_a 11.7350(5)
_cell_length_b 9.4232(5)
_cell_length_c 18.5619(10)
_cell_measurement_reflns_used 5525
_cell_measurement_temperature 150(2)
_cell_measurement_theta_max 29.62
_cell_measurement_theta_min 2.44
_cell_volume 2003.60(17)
_computing_cell_refinement 'Bruker SAINT'
_computing_data_collection 'Bruker APEX2'
_computing_data_reduction 'Bruker SAINT'
_computing_molecular_graphics 'Bruker SHELXTL'
_computing_publication_material 'Bruker SHELXTL'
_computing_structure_refinement 'SHELXL-2014 (Sheldrick, 2014)'
_computing_structure_solution 'SHELXS-97 (Sheldrick 2008)'
_diffrn_ambient_temperature 150(2)
_diffrn_measured_fraction_theta_full 0.993
_diffrn_measured_fraction_theta_max 0.993
_diffrn_measurement_device_type 'Bruker APEX-II CCD'
_diffrn_measurement_method '\f and \w scans'
_diffrn_radiation_type MoK\a
_diffrn_radiation_wavelength 0.71073
_diffrn_reflns_av_R_equivalents 0.0336
_diffrn_reflns_av_unetI/netI 0.0564
_diffrn_reflns_Laue_measured_fraction_full 0.993
_diffrn_reflns_Laue_measured_fraction_max 0.993
_diffrn_reflns_limit_h_max 12
_diffrn_reflns_limit_h_min -16
_diffrn_reflns_limit_k_max 13
_diffrn_reflns_limit_k_min -12
_diffrn_reflns_limit_l_max 23
_diffrn_reflns_limit_l_min -25
_diffrn_reflns_number 13077
_diffrn_reflns_point_group_measured_fraction_full 0.993
_diffrn_reflns_point_group_measured_fraction_max 0.993
_diffrn_reflns_theta_full 25.242
_diffrn_reflns_theta_max 29.679
_diffrn_reflns_theta_min 2.436
_exptl_absorpt_coefficient_mu 0.089
_exptl_absorpt_correction_T_max 0.902
_exptl_absorpt_correction_T_min 0.885
_exptl_absorpt_correction_type multi-scan
_exptl_absorpt_process_details SADABS
_exptl_crystal_colour colourless
_exptl_crystal_density_diffrn 1.275
_exptl_crystal_description Plate
_exptl_crystal_F_000 824
_exptl_crystal_size_max 0.257
_exptl_crystal_size_mid 0.138
_exptl_crystal_size_min 0.039
_refine_diff_density_max 0.344
_refine_diff_density_min -0.242
_refine_diff_density_rms 0.050
_refine_ls_extinction_method none
_refine_ls_goodness_of_fit_ref 1.025
_refine_ls_hydrogen_treatment constr
_refine_ls_matrix_type full
_refine_ls_number_parameters 253
_refine_ls_number_reflns 5627
_refine_ls_number_restraints 0
_refine_ls_restrained_S_all 1.025
_refine_ls_R_factor_all 0.0879
_refine_ls_R_factor_gt 0.0541
_refine_ls_shift/su_max 0.001
_refine_ls_shift/su_mean 0.000
_refine_ls_structure_factor_coef Fsqd
_refine_ls_weighting_details 'w=1/[\s^2^(Fo^2^)+(0.0500P)^2^+0.7356P] where P=(Fo^2^+2Fc^2^)/3'
_refine_ls_weighting_scheme calc
_refine_ls_wR_factor_gt 0.1131
_refine_ls_wR_factor_ref 0.1267
_reflns_Friedel_coverage 0.000
_reflns_number_gt 3948
_reflns_number_total 5627
_reflns_threshold_expression 'I > 2\s(I)'
_cod_data_source_file c6md00459h2.cif
_cod_data_source_block KP75
_cod_depositor_comments 'Adding full bibliography for 7119184--7119185.cif.'
_cod_database_code 7119184
_shelx_space_group_comment
; 
The symmetry employed for this shelxl refinement is uniquely defined 
by the following loop, which should always be used as a source of 
symmetry information in preference to the above space-group names. 
They are only intended as comments. 
;
_shelx_estimated_absorpt_t_min 0.978
_shelx_estimated_absorpt_t_max 0.997
_shelxl_version_number 2014-3

loop_
_space_group_symop_operation_xyz
'x, y, z'
'-x, y+1/2, -z+1/2'
'-x, -y, -z'
'x, -y-1/2, z-1/2'

loop_
_atom_site_label
_atom_site_type_symbol
_atom_site_fract_x
_atom_site_fract_y
_atom_site_fract_z
_atom_site_U_iso_or_equiv
_atom_site_adp_type
_atom_site_occupancy
_atom_site_site_symmetry_order
_atom_site_calc_flag
_atom_site_refinement_flags_posn
_atom_site_refinement_flags_adp
O1 O 0.31726(10) 1.43828(12) 0.40249(6) 0.0302(3) Uani 1 1 d . .
O2 O 0.48607(9) 1.33573(12) 0.34121(6) 0.0288(3) Uani 1 1 d . .
O3 O 0.08573(9) 0.94968(12) 0.07705(6) 0.0279(3) Uani 1 1 d . .
O4 O 0.02511(8) 0.67695(11) 0.05890(5) 0.0233(2) Uani 1 1 d . .
O5 O 0.08192(9) 0.48986(11) 0.16996(6) 0.0267(2) Uani 1 1 d . .
C1 C 0.31803(12) 1.00927(16) 0.34809(7) 0.0198(3) Uani 1 1 d . .
C2 C 0.22722(12) 1.06428(17) 0.37672(8) 0.0229(3) Uani 1 1 d . .
H2 H 0.1648 1.0036 0.3819 0.028 Uiso 1 1 calc R U
C3 C 0.22516(12) 1.20490(17) 0.39792(8) 0.0235(3) Uani 1 1 d . .
H3 H 0.1638 1.2391 0.4192 0.028 Uiso 1 1 calc R U
C4 C 0.31342(12) 1.29514(16) 0.38781(8) 0.0220(3) Uani 1 1 d . .
C5 C 0.40422(11) 1.24217(16) 0.35767(7) 0.0206(3) Uani 1 1 d . .
C6 C 0.40943(11) 1.09961(16) 0.33869(7) 0.0193(3) Uani 1 1 d . .
C7 C 0.51147(12) 1.04695(17) 0.30873(8) 0.0240(3) Uani 1 1 d . .
H7A H 0.5388 1.1246 0.2807 0.029 Uiso 1 1 calc R U
H7B H 0.4848 0.9681 0.2739 0.029 Uiso 1 1 calc R U
C8 C 0.61510(13) 0.99482(18) 0.36941(9) 0.0302(4) Uani 1 1 d . .
H8A H 0.6875 1.0059 0.3507 0.036 Uiso 1 1 calc R U
H8B H 0.6218 1.0582 0.4127 0.036 Uiso 1 1 calc R U
C9 C 0.60975(13) 0.84243(19) 0.39580(9) 0.0319(4) Uani 1 1 d . .
H9A H 0.6791 0.8246 0.4359 0.038 Uiso 1 1 calc R U
H9B H 0.6147 0.7779 0.3545 0.038 Uiso 1 1 calc R U
C10 C 0.49969(13) 0.80451(18) 0.42418(8) 0.0278(3) Uani 1 1 d . .
H10A H 0.5170 0.7232 0.4586 0.033 Uiso 1 1 calc R U
H10B H 0.4775 0.8862 0.4517 0.033 Uiso 1 1 calc R U
C11 C 0.39945(12) 0.76688(17) 0.36192(8) 0.0244(3) Uani 1 1 d . .
H11 H 0.3938 0.6709 0.3459 0.029 Uiso 1 1 calc R U
C12 C 0.31763(12) 0.85636(16) 0.32716(7) 0.0208(3) Uani 1 1 d . .
C13 C 0.22890(11) 0.81073(17) 0.26054(7) 0.0208(3) Uani 1 1 d . .
C14 C 0.19055(12) 0.90844(16) 0.20426(8) 0.0212(3) Uani 1 1 d . .
H14 H 0.2106 1.0058 0.2117 0.025 Uiso 1 1 calc R U
C15 C 0.12263(12) 0.86321(17) 0.13695(8) 0.0210(3) Uani 1 1 d . .
C16 C 0.09067(11) 0.72124(16) 0.12634(7) 0.0203(3) Uani 1 1 d . .
C17 C 0.12217(12) 0.62547(16) 0.18445(8) 0.0208(3) Uani 1 1 d . .
C18 C 0.19211(12) 0.66960(16) 0.25140(8) 0.0225(3) Uani 1 1 d . .
H18 H 0.2147 0.6038 0.2907 0.027 Uiso 1 1 calc R U
C19 C 0.23275(15) 1.4928(2) 0.43966(10) 0.0363(4) Uani 1 1 d . .
H19A H 0.2443 1.5953 0.4469 0.054 Uiso 1 1 calc R U
H19B H 0.1543 1.4748 0.4100 0.054 Uiso 1 1 calc R U
H19C H 0.2414 1.4461 0.4877 0.054 Uiso 1 1 calc R U
C20 C 0.56996(14) 1.3882(2) 0.40284(10) 0.0346(4) Uani 1 1 d . .
H20A H 0.6235 1.4531 0.3855 0.052 Uiso 1 1 calc R U
H20B H 0.5298 1.4390 0.4362 0.052 Uiso 1 1 calc R U
H20C H 0.6142 1.3086 0.4292 0.052 Uiso 1 1 calc R U
C21 C 0.09476(15) 1.09863(18) 0.08926(9) 0.0315(4) Uani 1 1 d . .
H21A H 0.0658 1.1486 0.0426 0.047 Uiso 1 1 calc R U
H21B H 0.0481 1.1259 0.1249 0.047 Uiso 1 1 calc R U
H21C H 0.1766 1.1241 0.1088 0.047 Uiso 1 1 calc R U
C22 C 0.09630(13) 0.63066(18) 0.00954(8) 0.0277(4) Uani 1 1 d . .
H22A H 0.0461 0.6005 -0.0373 0.042 Uiso 1 1 calc R U
H22B H 0.1463 0.7090 0.0005 0.042 Uiso 1 1 calc R U
H22C H 0.1451 0.5509 0.0317 0.042 Uiso 1 1 calc R U
C23 C 0.10233(17) 0.39316(18) 0.23068(9) 0.0361(4) Uani 1 1 d . .
H23A H 0.0700 0.3000 0.2139 0.054 Uiso 1 1 calc R U
H23B H 0.1865 0.3844 0.2505 0.054 Uiso 1 1 calc R U
H23C H 0.0645 0.4288 0.2693 0.054 Uiso 1 1 calc R U

loop_
_atom_site_aniso_label
_atom_site_aniso_U_11
_atom_site_aniso_U_22
_atom_site_aniso_U_33
_atom_site_aniso_U_23
_atom_site_aniso_U_13
_atom_site_aniso_U_12
O1 0.0342(6) 0.0229(6) 0.0364(6) -0.0039(5) 0.0142(5) 0.0010(5)
O2 0.0330(6) 0.0275(6) 0.0294(6) -0.0022(5) 0.0141(5) -0.0119(5)
O3 0.0346(6) 0.0244(6) 0.0203(5) -0.0002(5) -0.0035(4) 0.0002(5)
O4 0.0185(5) 0.0299(6) 0.0192(5) -0.0077(5) -0.0007(4) 0.0002(4)
O5 0.0294(5) 0.0223(6) 0.0255(5) -0.0036(5) -0.0004(4) -0.0059(4)
C1 0.0195(6) 0.0239(8) 0.0141(6) 0.0005(6) -0.0003(5) -0.0027(6)
C2 0.0180(6) 0.0296(9) 0.0205(7) -0.0003(6) 0.0024(5) -0.0063(6)
C3 0.0184(6) 0.0302(9) 0.0217(7) -0.0012(7) 0.0038(5) 0.0003(6)
C4 0.0237(7) 0.0216(8) 0.0197(7) -0.0006(6) 0.0027(5) 0.0011(6)
C5 0.0204(7) 0.0235(8) 0.0179(6) 0.0024(6) 0.0044(5) -0.0043(6)
C6 0.0188(6) 0.0243(8) 0.0140(6) 0.0004(6) 0.0017(5) -0.0010(6)
C7 0.0241(7) 0.0260(8) 0.0239(7) -0.0015(7) 0.0093(6) -0.0021(6)
C8 0.0191(7) 0.0340(10) 0.0370(9) -0.0031(8) 0.0053(6) -0.0022(7)
C9 0.0231(7) 0.0349(10) 0.0334(8) -0.0023(8) -0.0032(6) 0.0027(7)
C10 0.0284(8) 0.0280(9) 0.0227(7) 0.0030(7) -0.0043(6) -0.0015(7)
C11 0.0271(7) 0.0227(8) 0.0213(7) -0.0010(6) 0.0002(6) -0.0053(6)
C12 0.0214(7) 0.0236(8) 0.0168(6) -0.0007(6) 0.0024(5) -0.0056(6)
C13 0.0180(6) 0.0249(8) 0.0185(6) -0.0042(6) 0.0016(5) -0.0022(6)
C14 0.0208(7) 0.0211(8) 0.0204(7) -0.0026(6) 0.0015(5) -0.0022(6)
C15 0.0187(6) 0.0252(8) 0.0182(7) -0.0007(6) 0.0023(5) 0.0007(6)
C16 0.0157(6) 0.0254(8) 0.0185(7) -0.0059(6) 0.0007(5) -0.0002(6)
C17 0.0180(6) 0.0203(8) 0.0236(7) -0.0046(6) 0.0035(5) -0.0023(6)
C18 0.0219(7) 0.0236(8) 0.0204(7) -0.0005(6) 0.0014(5) -0.0022(6)
C19 0.0392(9) 0.0329(10) 0.0391(9) -0.0098(8) 0.0135(7) 0.0048(8)
C20 0.0290(8) 0.0342(10) 0.0415(10) -0.0082(8) 0.0099(7) -0.0117(7)
C21 0.0397(9) 0.0236(9) 0.0270(8) -0.0004(7) -0.0019(7) 0.0004(7)
C22 0.0268(7) 0.0338(9) 0.0228(7) -0.0077(7) 0.0059(6) -0.0019(7)
C23 0.0524(10) 0.0237(9) 0.0297(9) -0.0004(8) 0.0033(8) -0.0113(8)

loop_
_atom_type_symbol
_atom_type_description
_atom_type_scat_dispersion_real
_atom_type_scat_dispersion_imag
_atom_type_scat_source
C C 0.0033 0.0016 'International Tables Vol C Tables 4.2.6.8 and 6.1.1.4'
H H 0.0000 0.0000 'International Tables Vol C Tables 4.2.6.8 and 6.1.1.4'
O O 0.0106 0.0060 'International Tables Vol C Tables 4.2.6.8 and 6.1.1.4'

loop_
_geom_angle_atom_site_label_1
_geom_angle_atom_site_label_2
_geom_angle_atom_site_label_3
_geom_angle
C4 O1 C19 117.05(13)
C5 O2 C20 115.76(12)
C15 O3 C21 117.25(12)
C16 O4 C22 112.51(10)
C17 O5 C23 116.68(12)
C2 C1 C6 119.28(14)
C2 C1 C12 120.02(13)
C6 C1 C12 120.69(12)
C3 C2 C1 121.86(13)
C2 C3 C4 119.33(13)
O1 C4 C3 124.69(13)
O1 C4 C5 115.74(13)
C3 C4 C5 119.51(14)
O2 C5 C6 119.14(12)
O2 C5 C4 119.07(14)
C6 C5 C4 121.62(13)
C5 C6 C1 118.33(12)
C5 C6 C7 119.47(13)
C1 C6 C7 122.20(14)
C6 C7 C8 113.40(12)
C9 C8 C7 116.92(13)
C8 C9 C10 115.17(13)
C11 C10 C9 111.52(13)
C12 C11 C10 125.74(15)
C11 C12 C1 121.55(13)
C11 C12 C13 121.10(14)
C1 C12 C13 117.06(12)
C14 C13 C18 119.84(13)
C14 C13 C12 118.93(13)
C18 C13 C12 121.00(13)
C13 C14 C15 119.92(14)
O3 C15 C16 115.38(12)
O3 C15 C14 124.30(14)
C16 C15 C14 120.30(14)
O4 C16 C15 119.85(13)
O4 C16 C17 120.45(13)
C15 C16 C17 119.67(12)
O5 C17 C16 115.50(12)
O5 C17 C18 124.35(13)
C16 C17 C18 120.14(14)
C17 C18 C13 119.88(14)

loop_
_geom_bond_atom_site_label_1
_geom_bond_atom_site_label_2
_geom_bond_distance
O1 C4 1.3749(19)
O1 C19 1.4217(19)
O2 C5 1.3859(17)
O2 C20 1.426(2)
O3 C15 1.3706(18)
O3 C21 1.4221(19)
O4 C16 1.3838(16)
O4 C22 1.4353(17)
O5 C17 1.3686(18)
O5 C23 1.428(2)
C1 C2 1.390(2)
C1 C6 1.410(2)
C1 C12 1.492(2)
C2 C3 1.384(2)
C3 C4 1.384(2)
C4 C5 1.399(2)
C5 C6 1.394(2)
C6 C7 1.5094(19)
C7 C8 1.547(2)
C8 C9 1.523(2)
C9 C10 1.539(2)
C10 C11 1.5015(19)
C11 C12 1.334(2)
C12 C13 1.4964(19)
C13 C14 1.392(2)
C13 C18 1.397(2)
C14 C15 1.3947(19)
C15 C16 1.392(2)
C16 C17 1.393(2)
C17 C18 1.3957(19)
